data_4074661
loop_
_publ_author_name
'Nanjo, Masato'
'Matsudo, Kazuhiko'
'Kurihara, Mari'
'Nakamura, Sayaka'
'Sakaguchi, Yoshio'
'Hayashi, Hisaharu'
'Mochida, Kunio'

_publ_section_title
;
 Preparation, Structural Characterization, and Photochemical Reactions of
 Silyl- and Germylborates
;
_journal_issue 4
_journal_name_full Organometallics
_journal_page_first 832
_journal_paper_doi 10.1021/om050733y
_journal_volume 25
_journal_year 2006
_chemical_formula_sum 'C24 H30 B Ge Li'
_chemical_formula_weight 408.82
_chemical_name_systematic
; 
 ? 
;
_space_group_IT_number 14
_symmetry_space_group_name_Hall '-P 2yn'
_symmetry_space_group_name_H-M 'P 1 21/n 1'
_atom_sites_solution_hydrogens geom
_atom_sites_solution_primary direct
_atom_sites_solution_secondary difmap
_audit_creation_method SHELXL-97
_cell_angle_alpha 90.00
_cell_angle_beta 100.114(4)
_cell_angle_gamma 90.00
_cell_formula_units_Z 4
_cell_length_a 12.1640(12)
_cell_length_b 11.3280(5)
_cell_length_c 16.1220(14)
_cell_measurement_temperature 293(2)
_cell_volume 2187.0(3)
_computing_structure_refinement 'SHELXL-97 (Sheldrick, 1997)'
_computing_structure_solution 'SHELXS-97 (Sheldrick, 1990)'
_diffrn_ambient_temperature 293(2)
_diffrn_measured_fraction_theta_full 0.967
_diffrn_measured_fraction_theta_max 0.967
_diffrn_radiation_monochromator graphite
_diffrn_radiation_source 'fine-focus sealed tube'
_diffrn_radiation_type MoK\a
_diffrn_radiation_wavelength 0.71070
_diffrn_reflns_av_R_equivalents 0.0000
_diffrn_reflns_av_sigmaI/netI 0.0331
_diffrn_reflns_limit_h_max 13
_diffrn_reflns_limit_h_min 0
_diffrn_reflns_limit_k_max 12
_diffrn_reflns_limit_k_min 0
_diffrn_reflns_limit_l_max 17
_diffrn_reflns_limit_l_min -17
_diffrn_reflns_number 3066
_diffrn_reflns_theta_full 23.33
_diffrn_reflns_theta_max 23.33
_diffrn_reflns_theta_min 2.30
_exptl_absorpt_coefficient_mu 1.405
_exptl_crystal_density_diffrn 1.242
_exptl_crystal_density_method 'not measured'
_exptl_crystal_F_000 856
_refine_diff_density_max 0.310
_refine_diff_density_min -0.573
_refine_diff_density_rms 0.061
_refine_ls_extinction_coef 0.0052(11)
_refine_ls_extinction_expression Fc^*^=kFc[1+0.001xFc^2^\l^3^/sin(2\q)]^-1/4^
_refine_ls_extinction_method SHELXL
_refine_ls_goodness_of_fit_ref 0.945
_refine_ls_hydrogen_treatment mixed
_refine_ls_matrix_type full
_refine_ls_number_parameters 275
_refine_ls_number_reflns 3066
_refine_ls_number_restraints 0
_refine_ls_restrained_S_all 0.945
_refine_ls_R_factor_all 0.0441
_refine_ls_R_factor_gt 0.0362
_refine_ls_shift/su_max 0.007
_refine_ls_shift/su_mean 0.000
_refine_ls_structure_factor_coef Fsqd
_refine_ls_weighting_details 'calc w=1/[\s^2^(Fo^2^)+(0.1000P)^2^+0.0000P] where P=(Fo^2^+2Fc^2^)/3'
_refine_ls_weighting_scheme calc
_refine_ls_wR_factor_gt 0.1069
_refine_ls_wR_factor_ref 0.1153
_reflns_number_gt 2647
_reflns_number_total 3066
_reflns_threshold_expression >2sigma(I)
_cod_data_source_file om050733ysi20050825_031322.cif
_cod_data_source_block shelxl
_cod_database_code 4074661

loop_
_symmetry_equiv_pos_as_xyz
'x, y, z'
'-x+1/2, y+1/2, -z+1/2'
'-x, -y, -z'
'x-1/2, -y-1/2, z-1/2'

loop_
_atom_site_label
_atom_site_type_symbol
_atom_site_fract_x
_atom_site_fract_y
_atom_site_fract_z
_atom_site_U_iso_or_equiv
_atom_site_adp_type
_atom_site_occupancy
_atom_site_symmetry_multiplicity
_atom_site_calc_flag
_atom_site_refinement_flags
Ge1 Ge -0.02101(3) 0.15933(3) 0.790011(19) 0.02600(19) Uani 1 1 d .
C1 C -0.1557(3) 0.1962(3) 0.7050(2) 0.0433(9) Uani 1 1 d .
H1A H -0.2253 0.1799 0.7417 0.066(13) Uiso 1 1 d R
H1B H -0.1583 0.2879 0.6926 0.053(11) Uiso 1 1 d R
C2 C -0.1715(4) 0.1313(4) 0.6225(3) 0.0662(13) Uani 1 1 d .
H2A H -0.2437 0.1464 0.5855 0.095(18) Uiso 1 1 d R
H2B H -0.1547 0.0448 0.6364 0.098(18) Uiso 1 1 d R
H2C H -0.0827 0.1609 0.5992 0.17(3) Uiso 1 1 d R
C3 C -0.0271(3) -0.0155(3) 0.8028(2) 0.0380(8) Uani 1 1 d .
H3A H 0.0355 -0.0479 0.8447 0.054(11) Uiso 1 1 d R
H3B H -0.0135 -0.0496 0.7413 0.077(14) Uiso 1 1 d R
C4 C -0.1388(3) -0.0588(3) 0.8214(3) 0.0572(12) Uani 1 1 d .
H4A H -0.1397 -0.1507 0.8339 0.072(14) Uiso 1 1 d R
H4B H -0.2114 -0.0324 0.7771 0.093(16) Uiso 1 1 d R
H4C H -0.1676 -0.0302 0.8822 0.17(3) Uiso 1 1 d R
C5 C -0.0681(3) 0.2205(3) 0.8937(2) 0.0418(9) Uani 1 1 d .
H5A H -0.1416 0.1806 0.9001 0.046(11) Uiso 1 1 d R
H5B H -0.0815 0.3175 0.8844 0.057(11) Uiso 1 1 d R
C6 C 0.0079(4) 0.1921(4) 0.9768(2) 0.0528(11) Uani 1 1 d .
H6A H 0.0809 0.2313 0.9820 0.063(13) Uiso 1 1 d R
H6B H 0.0247 0.1050 0.9804 0.051(11) Uiso 1 1 d R
H6C H -0.0122 0.2149 1.0344 0.075(14) Uiso 1 1 d R
C7 C 0.0883(3) 0.3824(3) 0.7755(2) 0.0284(7) Uani 1 1 d .
C8 C 0.1062(3) 0.4395(3) 0.8542(2) 0.0345(8) Uani 1 1 d .
H8 H 0.1636 0.3958 0.9060 0.033(8) Uiso 1 1 d R
C9 C 0.0549(3) 0.5476(3) 0.8667(3) 0.0487(10) Uani 1 1 d .
H9 H 0.0669 0.5870 0.9206 0.035(9) Uiso 1 1 d R
C10 C -0.0124(3) 0.6036(3) 0.8008(3) 0.0537(12) Uani 1 1 d .
H10 H -0.0439 0.6755 0.8043 0.063(13) Uiso 1 1 d R
C11 C -0.0288(3) 0.5519(3) 0.7222(3) 0.0487(10) Uani 1 1 d .
H11 H -0.0794 0.5934 0.6698 0.057(12) Uiso 1 1 d R
C12 C 0.0213(3) 0.4434(3) 0.7096(2) 0.0369(9) Uani 1 1 d .
H12 H -0.0029 0.3988 0.6482 0.056(11) Uiso 1 1 d R
C13 C 0.1523(3) 0.2152(2) 0.67170(19) 0.0258(7) Uani 1 1 d .
C14 C 0.1254(3) 0.1080(3) 0.63044(19) 0.0280(7) Uani 1 1 d .
H14 H 0.0880 0.0432 0.6568 0.038(9) Uiso 1 1 d R
C15 C 0.1519(3) 0.0830(3) 0.5512(2) 0.0356(8) Uani 1 1 d .
H15 H 0.1214 0.0051 0.5218 0.049(10) Uiso 1 1 d R
C16 C 0.2069(3) 0.1645(3) 0.5108(2) 0.0371(9) Uani 1 1 d .
H16 H 0.2304 0.1447 0.4549 0.035(9) Uiso 1 1 d R
C17 C 0.2370(3) 0.2720(3) 0.5502(2) 0.0361(8) Uani 1 1 d .
H17 H 0.2762 0.3346 0.5212 0.024(8) Uiso 1 1 d R
C18 C 0.2109(3) 0.2959(3) 0.6290(2) 0.0317(7) Uani 1 1 d .
H18 H 0.2359 0.3752 0.6519 0.040(9) Uiso 1 1 d R
C19 C 0.2388(3) 0.2139(2) 0.83520(18) 0.0250(7) Uani 1 1 d .
C20 C 0.2505(3) 0.1211(3) 0.8935(2) 0.0326(8) Uani 1 1 d .
H20 H 0.1851 0.0719 0.8907 0.038(9) Uiso 1 1 d R
C21 C 0.3473(3) 0.1041(3) 0.9523(2) 0.0417(9) Uani 1 1 d .
H21 H 0.3446 0.0474 0.9863 0.041(10) Uiso 1 1 d R
C22 C 0.4376(3) 0.1776(3) 0.9553(2) 0.0427(9) Uani 1 1 d .
H22 H 0.5115 0.1639 1.0004 0.050(11) Uiso 1 1 d R
C23 C 0.4316(3) 0.2686(3) 0.8973(2) 0.0402(9) Uani 1 1 d .
H23 H 0.5035 0.3246 0.8997 0.048(11) Uiso 1 1 d R
C24 C 0.3344(3) 0.2856(3) 0.8389(2) 0.0342(8) Uani 1 1 d .
H24 H 0.3290 0.3582 0.7934 0.045(10) Uiso 1 1 d R
B1 B 0.1276(3) 0.2451(3) 0.7664(2) 0.0237(7) Uani 1 1 d .
Li1 Li 0.1707(5) 0.6003(5) 0.7660(4) 0.0425(15) Uani 1 1 d .

loop_
_atom_site_aniso_label
_atom_site_aniso_U_11
_atom_site_aniso_U_22
_atom_site_aniso_U_33
_atom_site_aniso_U_23
_atom_site_aniso_U_13
_atom_site_aniso_U_12
Ge1 0.0231(3) 0.0248(3) 0.0312(3) -0.00242(11) 0.00770(16) -0.00115(11)
C1 0.033(2) 0.0390(18) 0.055(2) 0.0014(17) 0.0006(18) 0.0018(16)
C2 0.052(3) 0.088(3) 0.051(3) -0.008(2) -0.014(2) 0.002(2)
C3 0.033(2) 0.0288(18) 0.054(2) -0.0001(14) 0.0100(17) -0.0029(13)
C4 0.038(2) 0.042(2) 0.093(3) 0.017(2) 0.015(2) -0.0082(17)
C5 0.043(2) 0.0374(19) 0.052(2) -0.0062(15) 0.0260(18) -0.0064(15)
C6 0.059(3) 0.059(2) 0.046(2) -0.0168(19) 0.023(2) -0.010(2)
C7 0.0242(18) 0.0239(15) 0.0376(19) -0.0010(13) 0.0068(14) -0.0010(12)
C8 0.0291(19) 0.0280(16) 0.047(2) -0.0109(14) 0.0076(15) -0.0068(13)
C9 0.038(2) 0.0385(19) 0.071(3) -0.0239(19) 0.015(2) -0.0041(16)
C10 0.042(3) 0.029(2) 0.093(4) -0.0105(19) 0.019(2) 0.0073(15)
C11 0.039(2) 0.0345(19) 0.072(3) 0.0126(18) 0.010(2) 0.0090(16)
C12 0.032(2) 0.0347(19) 0.045(2) 0.0032(14) 0.0096(17) 0.0011(13)
C13 0.0211(17) 0.0261(15) 0.0297(17) 0.0021(12) 0.0030(13) 0.0056(12)
C14 0.0278(19) 0.0264(16) 0.0307(18) 0.0029(12) 0.0075(14) 0.0035(12)
C15 0.037(2) 0.0346(17) 0.035(2) -0.0050(14) 0.0049(16) 0.0078(14)
C16 0.036(2) 0.052(2) 0.0242(18) 0.0006(14) 0.0091(15) 0.0129(15)
C17 0.032(2) 0.0422(19) 0.037(2) 0.0101(15) 0.0140(16) 0.0045(14)
C18 0.0253(19) 0.0304(17) 0.041(2) 0.0000(14) 0.0090(15) -0.0020(13)
C19 0.0257(18) 0.0251(15) 0.0249(16) -0.0039(12) 0.0063(13) 0.0009(12)
C20 0.0274(19) 0.0315(16) 0.037(2) -0.0012(13) 0.0013(15) -0.0014(14)
C21 0.045(2) 0.0386(19) 0.039(2) 0.0081(15) -0.0006(17) 0.0041(16)
C22 0.032(2) 0.050(2) 0.043(2) -0.0054(16) -0.0036(17) 0.0038(16)
C23 0.032(2) 0.0404(19) 0.045(2) -0.0081(15) -0.0026(16) -0.0059(14)
C24 0.033(2) 0.0296(17) 0.0375(19) -0.0021(13) -0.0005(15) -0.0050(13)
B1 0.026(2) 0.0210(16) 0.0238(18) -0.0007(12) 0.0034(15) 0.0027(13)
Li1 0.031(3) 0.038(3) 0.060(4) 0.012(3) 0.012(3) -0.013(2)

loop_
_atom_type_symbol
_atom_type_description
_atom_type_scat_dispersion_real
_atom_type_scat_dispersion_imag
_atom_type_scat_source
C C 0.0033 0.0016 'International Tables Vol C Tables 4.2.6.8 and 6.1.1.4'
H H 0.0000 0.0000 'International Tables Vol C Tables 4.2.6.8 and 6.1.1.4'
B B 0.0013 0.0007 'International Tables Vol C Tables 4.2.6.8 and 6.1.1.4'
Ge Ge 0.1547 1.8001 'International Tables Vol C Tables 4.2.6.8 and 6.1.1.4'
Li Li -0.0003 0.0001 'International Tables Vol C Tables 4.2.6.8 and 6.1.1.4'

loop_
_geom_angle_atom_site_label_1
_geom_angle_atom_site_label_2
_geom_angle_atom_site_label_3
_geom_angle
_geom_angle_site_symmetry_1
_geom_angle_site_symmetry_3
C5 Ge1 C1 100.52(16) . .
C5 Ge1 C3 103.79(14) . .
C1 Ge1 C3 103.83(15) . .
C5 Ge1 B1 111.61(14) . .
C1 Ge1 B1 113.64(15) . .
C3 Ge1 B1 121.06(13) . .
C2 C1 Ge1 118.0(3) . .
C2 C1 H1A 113.1 . .
Ge1 C1 H1A 102.0 . .
C2 C1 H1B 108.6 . .
Ge1 C1 H1B 109.3 . .
H1A C1 H1B 105.0 . .
C1 C2 H2A 114.4 . .
C1 C2 H2B 106.7 . .
H2A C2 H2B 115.0 . .
C1 C2 H2C 98.7 . .
H2A C2 H2C 119.8 . .
H2B C2 H2C 100.0 . .
C4 C3 Ge1 112.9(2) . .
C4 C3 H3A 110.5 . .
Ge1 C3 H3A 113.5 . .
C4 C3 H3B 110.1 . .
Ge1 C3 H3B 103.9 . .
H3A C3 H3B 105.3 . .
C3 C4 H4A 113.1 . .
C3 C4 H4B 115.9 . .
H4A C4 H4B 111.4 . .
C3 C4 H4C 119.7 . .
H4A C4 H4C 95.8 . .
H4B C4 H4C 98.7 . .
C6 C5 Ge1 116.6(3) . .
C6 C5 H5A 103.0 . .
Ge1 C5 H5A 108.5 . .
C6 C5 H5B 112.2 . .
Ge1 C5 H5B 106.7 . .
H5A C5 H5B 109.8 . .
C5 C6 H6A 112.3 . .
C5 C6 H6B 110.1 . .
H6A C6 H6B 105.5 . .
C5 C6 H6C 122.3 . .
H6A C6 H6C 99.4 . .
H6B C6 H6C 105.7 . .
C12 C7 C8 115.8(3) . .
C12 C7 B1 122.6(3) . .
C8 C7 B1 121.0(3) . .
C12 C7 Li1 71.1(2) . .
C8 C7 Li1 68.1(2) . .
B1 C7 Li1 138.6(2) . .
C9 C8 C7 121.9(3) . .
C9 C8 Li1 69.0(3) . .
C7 C8 Li1 80.7(2) . .
C9 C8 H8 121.2 . .
C7 C8 H8 116.9 . .
Li1 C8 H8 122.1 . .
C10 C9 C8 120.6(4) . .
C10 C9 Li1 72.7(3) . .
C8 C9 Li1 78.0(3) . .
C10 C9 H9 117.2 . .
C8 C9 H9 122.1 . .
Li1 C9 H9 118.6 . .
C9 C10 C11 119.0(3) . .
C9 C10 Li1 73.9(3) . .
C11 C10 Li1 76.7(3) . .
C9 C10 H10 124.5 . .
C11 C10 H10 116.4 . .
Li1 C10 H10 116.8 . .
C10 C11 C12 120.6(4) . .
C10 C11 Li1 70.5(3) . .
C12 C11 Li1 78.7(3) . .
C10 C11 H11 120.8 . .
C12 C11 H11 118.5 . .
Li1 C11 H11 122.1 . .
C11 C12 C7 122.0(3) . .
C11 C12 Li1 69.2(3) . .
C7 C12 Li1 78.1(2) . .
C11 C12 H12 118.5 . .
C7 C12 H12 118.8 . .
Li1 C12 H12 133.5 . .
C14 C13 C18 115.3(3) . .
C14 C13 B1 123.8(3) . .
C18 C13 B1 120.7(3) . .
C14 C13 Li1 81.7(2) . 2_546
C18 C13 Li1 93.4(2) . 2_546
B1 C13 Li1 91.1(2) . 2_546
C13 C14 C15 122.6(3) . .
C13 C14 Li1 68.0(2) . 2_546
C15 C14 Li1 102.7(2) . 2_546
C13 C14 H14 121.6 . .
C15 C14 H14 115.9 . .
Li1 C14 H14 98.6 2_546 .
C16 C15 C14 120.5(3) . .
C16 C15 H15 121.3 . .
C14 C15 H15 117.8 . .
C15 C16 C17 118.9(3) . .
C15 C16 H16 120.6 . .
C17 C16 H16 120.3 . .
C18 C17 C16 120.3(3) . .
C18 C17 H17 119.1 . .
C16 C17 H17 120.6 . .
C17 C18 C13 122.4(3) . .
C17 C18 H18 114.2 . .
C13 C18 H18 123.4 . .
C20 C19 C24 114.7(3) . .
C20 C19 B1 126.4(3) . .
C24 C19 B1 118.9(3) . .
C20 C19 Li1 92.7(2) . 2_546
C24 C19 Li1 82.4(2) . 2_546
B1 C19 Li1 94.4(2) . 2_546
C21 C20 C19 122.4(3) . .
C21 C20 H20 123.0 . .
C19 C20 H20 114.6 . .
C22 C21 C20 121.1(3) . .
C22 C21 H21 123.9 . .
C20 C21 H21 114.9 . .
C21 C22 C23 118.8(3) . .
C21 C22 H22 120.7 . .
C23 C22 H22 120.5 . .
C24 C23 C22 119.9(3) . .
C24 C23 H23 122.2 . .
C22 C23 H23 117.9 . .
C23 C24 C19 123.1(3) . .
C23 C24 Li1 104.0(2) . 2_546
C19 C24 Li1 66.2(2) . 2_546
C23 C24 H24 120.1 . .
C19 C24 H24 116.8 . .
Li1 C24 H24 99.9 2_546 .
C19 B1 C7 111.4(2) . .
C19 B1 C13 108.8(2) . .
C7 B1 C13 112.5(2) . .
C19 B1 Ge1 113.9(2) . .
C7 B1 Ge1 98.4(2) . .
C13 B1 Ge1 111.6(2) . .
C10 Li1 C9 33.38(16) . .
C10 Li1 C11 32.90(16) . .
C9 Li1 C11 58.28(19) . .
C10 Li1 C19 133.2(3) . 2_556
C9 Li1 C19 162.3(3) . 2_556
C11 Li1 C19 117.1(3) . 2_556
C10 Li1 C8 58.92(18) . .
C9 Li1 C8 33.07(13) . .
C11 Li1 C8 67.18(18) . .
C19 Li1 C8 164.5(3) 2_556 .
C10 Li1 C13 130.7(3) . 2_556
C9 Li1 C13 114.4(3) . 2_556
C11 Li1 C13 160.2(3) . 2_556
C19 Li1 C13 63.63(16) 2_556 2_556
C8 Li1 C13 118.0(3) . 2_556
C10 Li1 C12 57.86(17) . .
C9 Li1 C12 66.95(18) . .
C11 Li1 C12 32.09(13) . .
C19 Li1 C12 119.3(3) 2_556 .
C8 Li1 C12 55.45(15) . .
C13 Li1 C12 167.1(3) 2_556 .
C10 Li1 C7 68.12(18) . .
C9 Li1 C7 57.50(15) . .
C11 Li1 C7 56.78(15) . .
C19 Li1 C7 136.8(3) 2_556 .
C8 Li1 C7 31.17(11) . .
C13 Li1 C7 137.9(3) 2_556 .
C12 Li1 C7 30.81(12) . .
C10 Li1 C24 102.4(2) . 2_556
C9 Li1 C24 131.8(3) . 2_556
C11 Li1 C24 94.6(2) . 2_556
C19 Li1 C24 31.35(12) 2_556 2_556
C8 Li1 C24 160.7(3) . 2_556
C13 Li1 C24 77.02(17) 2_556 2_556
C12 Li1 C24 112.2(3) . 2_556
C7 Li1 C24 142.0(3) . 2_556
C10 Li1 C14 129.7(3) . 2_556
C9 Li1 C14 99.9(2) . 2_556
C11 Li1 C14 157.2(3) . 2_556
C19 Li1 C14 85.74(19) 2_556 2_556
C8 Li1 C14 91.0(2) . 2_556
C13 Li1 C14 30.31(12) 2_556 2_556
C12 Li1 C14 137.8(2) . 2_556
C7 Li1 C14 107.6(2) . 2_556
C24 Li1 C14 106.1(2) 2_556 2_556

loop_
_geom_bond_atom_site_label_1
_geom_bond_atom_site_label_2
_geom_bond_distance
_geom_bond_site_symmetry_2
Ge1 C5 1.984(3) .
Ge1 C1 1.987(4) .
Ge1 C3 1.994(3) .
Ge1 B1 2.145(4) .
C1 C2 1.502(6) .
C1 H1A 1.1300 .
C1 H1B 1.0573 .
C2 H2A 0.9861 .
C2 H2B 1.0179 .
C2 H2C 1.2501 .
C3 C4 1.523(5) .
C3 H3A 0.9951 .
C3 H3B 1.1033 .
C4 H4A 1.0608 .
C4 H4B 1.0761 .
C4 H4C 1.1442 .
C5 C6 1.523(6) .
C5 H5A 1.0231 .
C5 H5B 1.1171 .
C6 H6A 0.9831 .
C6 H6B 1.0072 .
C6 H6C 1.0337 .
C7 C12 1.402(5) .
C7 C8 1.405(5) .
C7 B1 1.642(4) .
C7 Li1 2.679(6) .
C8 C9 1.406(5) .
C8 Li1 2.519(6) .
C8 H8 1.1069 .
C9 C10 1.377(6) .
C9 Li1 2.405(7) .
C9 H9 0.9649 .
C10 C11 1.378(6) .
C10 Li1 2.390(7) .
C10 H10 0.9061 .
C11 C12 1.403(5) .
C11 Li1 2.468(7) .
C11 H11 1.0634 .
C12 Li1 2.590(6) .
C12 H12 1.1043 .
C13 C14 1.396(4) .
C13 C18 1.411(4) .
C13 B1 1.642(4) .
C13 Li1 2.565(6) 2_546
C14 C15 1.400(5) .
C14 Li1 2.737(7) 2_546
C14 H14 0.9975 .
C15 C16 1.370(5) .
C15 H15 1.0389 .
C16 C17 1.392(5) .
C16 H16 1.0172 .
C17 C18 1.389(5) .
C17 H17 1.0135 .
C18 H18 0.9982 .
C19 C20 1.401(4) .
C19 C24 1.411(5) .
C19 B1 1.630(4) .
C19 Li1 2.482(6) 2_546
C20 C21 1.390(5) .
C20 H20 0.9659 .
C21 C22 1.372(5) .
C21 H21 0.8488 .
C22 C23 1.385(5) .
C22 H22 1.0636 .
C23 C24 1.390(5) .
C23 H23 1.0756 .
C24 Li1 2.689(6) 2_546
C24 H24 1.0963 .
Li1 C19 2.482(6) 2_556
Li1 C13 2.565(6) 2_556
Li1 C24 2.689(6) 2_556
Li1 C14 2.737(7) 2_556
